data_7160979
loop_
_publ_author_name
'Liang, Qiaofeng'
'Zhong, Zhiwen'
'Sheng, Zhihan'
'Sun, Bingfeng'
'Zhu, Chenlong'

_publ_section_title
;
 Aryne-mediated synthesis of sterically hindered arylamines using TEMPO as
 the amine source.
;
_journal_issue 9
_journal_name_full 'Organic &amp; biomolecular chemistry'
_journal_page_first 1792
_journal_page_last 1797
_journal_paper_doi 10.1039/d5ob01872b
_journal_volume 24
_journal_year 2026
_chemical_formula_moiety 'C36 H39 N O4'
_chemical_formula_sum 'C36 H39 N O4'
_chemical_formula_weight 549.68
_space_group_crystal_system monoclinic
_space_group_IT_number 14
_space_group_name_Hall '-P 2yn'
_space_group_name_H-M_alt 'P 1 21/n 1'
_atom_sites_solution_hydrogens geom
_atom_sites_solution_primary dual
_audit_creation_date 2024-01-23
_audit_creation_method
;
Olex2 1.3
(compiled 2020.11.12 svn.r5f609507 for OlexSys, GUI svn.r6403)
;
_audit_update_record
;
2025-01-16 deposited with the CCDC.	2026-02-02 downloaded from the CCDC.
;
_cell_angle_alpha 90
_cell_angle_beta 104.089(9)
_cell_angle_gamma 90
_cell_formula_units_Z 4
_cell_length_a 15.532(7)
_cell_length_b 11.970(5)
_cell_length_c 17.168(6)
_cell_measurement_reflns_used 3960
_cell_measurement_temperature 296(2)
_cell_measurement_theta_max 21.14
_cell_measurement_theta_min 2.33
_cell_volume 3096(2)
_computing_cell_refinement 'SAINT V8.40B (?, 2016)'
_computing_data_reduction 'SAINT V8.40B (?, 2016)'
_computing_molecular_graphics 'Olex2 1.3 (Dolomanov et al., 2009)'
_computing_publication_material 'Olex2 1.3 (Dolomanov et al., 2009)'
_computing_structure_refinement 'XL  (Sheldrick, 2008)'
_computing_structure_solution 'SHELXT 2014/5 (Sheldrick, 2014)'
_diffrn_ambient_temperature 296.15
_diffrn_measured_fraction_theta_full 0.986
_diffrn_measured_fraction_theta_max 0.986
_diffrn_measurement_device_type 'CCD area detector'
_diffrn_measurement_method 'phi and omega scans'
_diffrn_radiation_monochromator graphite
_diffrn_radiation_type MoK\a
_diffrn_radiation_wavelength 0.71073
_diffrn_reflns_av_R_equivalents 0.1139
_diffrn_reflns_av_unetI/netI 0.1151
_diffrn_reflns_Laue_measured_fraction_full 0.986
_diffrn_reflns_Laue_measured_fraction_max 0.986
_diffrn_reflns_limit_h_max 18
_diffrn_reflns_limit_h_min -16
_diffrn_reflns_limit_k_max 14
_diffrn_reflns_limit_k_min -14
_diffrn_reflns_limit_l_max 17
_diffrn_reflns_limit_l_min -20
_diffrn_reflns_number 33160
_diffrn_reflns_point_group_measured_fraction_full 0.986
_diffrn_reflns_point_group_measured_fraction_max 0.986
_diffrn_reflns_theta_full 25.079
_diffrn_reflns_theta_max 25.079
_diffrn_reflns_theta_min 2.327
_diffrn_source_current 30.0
_diffrn_source_power 1.5
_diffrn_source_voltage 50.0
_exptl_absorpt_coefficient_mu 0.076
_exptl_absorpt_correction_T_max 0.7452
_exptl_absorpt_correction_T_min 0.6331
_exptl_absorpt_correction_type none
_exptl_absorpt_process_details
;
SADABS-2016/2 (Bruker,2016/2) was used for absorption correction.
wR2(int) was 0.0971 before and 0.0745 after correction.
The Ratio of minimum to maximum transmission is 0.8496.
The \l/2 correction factor is Not present.
;
_exptl_crystal_colour 'clear whiteish colourless'
_exptl_crystal_colour_lustre clear
_exptl_crystal_colour_modifier whiteish
_exptl_crystal_colour_primary colourless
_exptl_crystal_density_diffrn 1.179
_exptl_crystal_description block
_exptl_crystal_F_000 1176
_exptl_crystal_size_max 0.22
_exptl_crystal_size_mid 0.2
_exptl_crystal_size_min 0.18
_refine_diff_density_max 0.204
_refine_diff_density_min -0.191
_refine_diff_density_rms 0.040
_refine_ls_extinction_method none
_refine_ls_goodness_of_fit_ref 0.982
_refine_ls_hydrogen_treatment constr
_refine_ls_matrix_type full
_refine_ls_number_parameters 376
_refine_ls_number_reflns 5428
_refine_ls_number_restraints 0
_refine_ls_restrained_S_all 0.982
_refine_ls_R_factor_all 0.2001
_refine_ls_R_factor_gt 0.0779
_refine_ls_shift/su_max 0.000
_refine_ls_shift/su_mean 0.000
_refine_ls_structure_factor_coef Fsqd
_refine_ls_weighting_details 'w=1/[\s^2^(Fo^2^)+(0.0769P)^2^+1.9274P] where P=(Fo^2^+2Fc^2^)/3'
_refine_ls_weighting_scheme calc
_refine_ls_wR_factor_gt 0.1473
_refine_ls_wR_factor_ref 0.2060
_reflns_Friedel_coverage 0.000
_reflns_number_gt 2428
_reflns_number_total 5428
_reflns_threshold_expression 'I > 2\s(I)'
_cod_data_source_file d5ob01872b2.cif
_cod_data_source_block 1_a
_cod_depositor_comments 'Adding full bibliography for 7160979--7160980.cif.'
_cod_database_code 7160979
_shelx_shelxl_version_number 2014/7
_shelx_space_group_comment
;
The symmetry employed for this shelxl refinement is uniquely defined
by the following loop, which should always be used as a source of
symmetry information in preference to the above space-group names.
They are only intended as comments.
;
_shelx_estimated_absorpt_t_max 0.986
_shelx_estimated_absorpt_t_min 0.983
_olex2_refinement_description
;
1. Fixed Uiso
 At 1.2 times of:
  All C(H) groups, All C(H,H) groups
 At 1.5 times of:
  All C(H,H,H) groups
2.a Secondary CH2 refined with riding coordinates:
 C15(H15A,H15B), C17(H17A,H17B), C23(H23A,H23B), C24(H24A,H24B), C25(H25A,H25B)
2.b Aromatic/amide H refined with riding coordinates:
 C1(H1), C2(H2), C3(H3), C4(H4), C5(H5), C11(H11), C32(H32), C33(H33),
 C34(H34), C35(H35), C36(H36)
2.c Idealised Me refined as rotating group:
 C19(H19A,H19B,H19C), C21(H21A,H21B,H21C), C27(H27A,H27B,H27C), C28(H28A,H28B,
 H28C), C29(H29A,H29B,H29C), C30(H30A,H30B,H30C)
;
_olex2_submission_special_instructions 'No special instructions were received'

loop_
_space_group_symop_operation_xyz
'x, y, z'
'-x+1/2, y+1/2, -z+1/2'
'-x, -y, -z'
'x-1/2, -y-1/2, z-1/2'

loop_
_atom_site_label
_atom_site_type_symbol
_atom_site_fract_x
_atom_site_fract_y
_atom_site_fract_z
_atom_site_U_iso_or_equiv
_atom_site_adp_type
_atom_site_occupancy
_atom_site_site_symmetry_order
_atom_site_calc_flag
_atom_site_refinement_flags_posn
_atom_site_refinement_flags_adp
_atom_site_refinement_flags_occupancy
_atom_site_disorder_assembly
_atom_site_disorder_group
C1 C 0.5903(3) 0.5021(4) 0.8575(3) 0.0739(13) Uani 1 1 d . . . . .
H1 H 0.6077 0.4547 0.8212 0.089 Uiso 1 1 calc R U . . .
C2 C 0.6412(3) 0.5097(5) 0.9352(3) 0.0899(16) Uani 1 1 d . . . . .
H2 H 0.6935 0.4687 0.9504 0.108 Uiso 1 1 calc R U . . .
C3 C 0.6164(4) 0.5752(5) 0.9892(3) 0.0862(15) Uani 1 1 d . . . . .
H3 H 0.6511 0.5794 1.0416 0.103 Uiso 1 1 calc R U . . .
C4 C 0.5401(4) 0.6355(4) 0.9668(3) 0.0820(14) Uani 1 1 d . . . . .
H4 H 0.5224 0.6803 1.0043 0.098 Uiso 1 1 calc R U . . .
C5 C 0.4890(3) 0.6311(4) 0.8895(3) 0.0682(12) Uani 1 1 d . . . . .
H5 H 0.4373 0.6733 0.8748 0.082 Uiso 1 1 calc R U . . .
C6 C 0.5142(3) 0.5640(3) 0.8334(2) 0.0508(10) Uani 1 1 d . . . . .
C7 C 0.4624(3) 0.5601(3) 0.7523(2) 0.0499(10) Uani 1 1 d . . . . .
C8 C 0.4174(2) 0.5598(3) 0.6853(2) 0.0469(10) Uani 1 1 d . . . . .
C9 C 0.3612(2) 0.5553(3) 0.6047(2) 0.0421(9) Uani 1 1 d . . . . .
C10 C 0.2863(2) 0.6246(3) 0.5797(2) 0.0450(9) Uani 1 1 d . . . . .
C11 C 0.2325(2) 0.6105(3) 0.5028(2) 0.0477(10) Uani 1 1 d . . . . .
H11 H 0.1833 0.6567 0.4864 0.057 Uiso 1 1 calc R U . . .
C12 C 0.2484(2) 0.5302(3) 0.4486(2) 0.0471(10) Uani 1 1 d . . . . .
C13 C 0.3232(2) 0.4631(3) 0.4747(2) 0.0431(9) Uani 1 1 d . . . . .
C14 C 0.3786(2) 0.4750(3) 0.5515(2) 0.0440(9) Uani 1 1 d . . . . .
C15 C 0.4514(2) 0.3895(3) 0.5667(2) 0.0499(10) Uani 1 1 d . . . . .
H15A H 0.4605 0.3577 0.6201 0.060 Uiso 1 1 calc R U . . .
H15B H 0.5067 0.4215 0.5606 0.060 Uiso 1 1 calc R U . . .
C16 C 0.4157(2) 0.3009(3) 0.5012(2) 0.0467(10) Uani 1 1 d . . . . .
C17 C 0.3572(3) 0.3685(3) 0.4315(2) 0.0540(11) Uani 1 1 d . . . . .
H17A H 0.3917 0.3968 0.3957 0.065 Uiso 1 1 calc R U . . .
H17B H 0.3087 0.3235 0.4009 0.065 Uiso 1 1 calc R U . . .
C18 C 0.4885(3) 0.2381(3) 0.4762(3) 0.0546(11) Uani 1 1 d . . . . .
C19 C 0.6145(3) 0.1251(4) 0.5217(3) 0.0977(18) Uani 1 1 d . . . . .
H19A H 0.5903 0.0626 0.4886 0.147 Uiso 1 1 calc R U . . .
H19B H 0.6518 0.0986 0.5714 0.147 Uiso 1 1 calc R U . . .
H19C H 0.6490 0.1702 0.4943 0.147 Uiso 1 1 calc R U . . .
C20 C 0.3584(3) 0.2134(4) 0.5273(3) 0.0545(11) Uani 1 1 d . . . . .
C21 C 0.2870(5) 0.1447(6) 0.6225(3) 0.166(3) Uani 1 1 d . . . . .
H21A H 0.2282 0.1497 0.5883 0.249 Uiso 1 1 calc R U . . .
H21B H 0.2851 0.1596 0.6770 0.249 Uiso 1 1 calc R U . . .
H21C H 0.3101 0.0710 0.6189 0.249 Uiso 1 1 calc R U . . .
C22 C 0.1991(3) 0.5920(4) 0.3061(2) 0.0588(11) Uani 1 1 d . . . . .
C23 C 0.1570(3) 0.5380(4) 0.2251(2) 0.0817(15) Uani 1 1 d . . . . .
H23A H 0.1559 0.5921 0.1828 0.098 Uiso 1 1 calc R U . . .
H23B H 0.1936 0.4757 0.2166 0.098 Uiso 1 1 calc R U . . .
C24 C 0.0632(3) 0.4963(5) 0.2188(3) 0.0964(17) Uani 1 1 d . . . . .
H24A H 0.0249 0.5583 0.2243 0.116 Uiso 1 1 calc R U . . .
H24B H 0.0399 0.4618 0.1669 0.116 Uiso 1 1 calc R U . . .
C25 C 0.0658(3) 0.4122(4) 0.2849(3) 0.0894(16) Uani 1 1 d . . . . .
H25A H 0.1015 0.3488 0.2766 0.107 Uiso 1 1 calc R U . . .
H25B H 0.0060 0.3853 0.2813 0.107 Uiso 1 1 calc R U . . .
C26 C 0.1036(3) 0.4586(4) 0.3695(2) 0.0652(12) Uani 1 1 d . . . . .
C27 C 0.1186(3) 0.3613(4) 0.4283(3) 0.0963(17) Uani 1 1 d . . . . .
H27A H 0.0633 0.3234 0.4250 0.145 Uiso 1 1 calc R U . . .
H27B H 0.1412 0.3889 0.4819 0.145 Uiso 1 1 calc R U . . .
H27C H 0.1606 0.3103 0.4151 0.145 Uiso 1 1 calc R U . . .
C28 C 0.0343(3) 0.5362(5) 0.3928(3) 0.0916(16) Uani 1 1 d . . . . .
H28A H 0.0221 0.5981 0.3562 0.137 Uiso 1 1 calc R U . . .
H28B H 0.0573 0.5635 0.4464 0.137 Uiso 1 1 calc R U . . .
H28C H -0.0194 0.4952 0.3902 0.137 Uiso 1 1 calc R U . . .
C29 C 0.2980(3) 0.6094(4) 0.3110(2) 0.0744(13) Uani 1 1 d . . . . .
H29A H 0.3257 0.5384 0.3079 0.112 Uiso 1 1 calc R U . . .
H29B H 0.3256 0.6450 0.3609 0.112 Uiso 1 1 calc R U . . .
H29C H 0.3046 0.6557 0.2672 0.112 Uiso 1 1 calc R U . . .
C30 C 0.1576(3) 0.7077(4) 0.3111(3) 0.0801(14) Uani 1 1 d . . . . .
H30A H 0.1716 0.7561 0.2713 0.120 Uiso 1 1 calc R U . . .
H30B H 0.1811 0.7388 0.3635 0.120 Uiso 1 1 calc R U . . .
H30C H 0.0944 0.7003 0.3016 0.120 Uiso 1 1 calc R U . . .
C31 C 0.2636(3) 0.7108(3) 0.6340(2) 0.0490(10) Uani 1 1 d . . . . .
C32 C 0.3258(3) 0.7860(3) 0.6750(2) 0.0571(11) Uani 1 1 d . . . . .
H32 H 0.3839 0.7823 0.6696 0.069 Uiso 1 1 calc R U . . .
C33 C 0.3030(3) 0.8662(4) 0.7237(2) 0.0742(13) Uani 1 1 d . . . . .
H33 H 0.3459 0.9158 0.7511 0.089 Uiso 1 1 calc R U . . .
C34 C 0.2179(4) 0.8739(4) 0.7324(3) 0.0845(15) Uani 1 1 d . . . . .
H34 H 0.2030 0.9288 0.7651 0.101 Uiso 1 1 calc R U . . .
C35 C 0.1548(3) 0.8004(5) 0.6926(3) 0.0790(14) Uani 1 1 d . . . . .
H35 H 0.0968 0.8054 0.6980 0.095 Uiso 1 1 calc R U . . .
C36 C 0.1776(3) 0.7187(4) 0.6441(2) 0.0626(12) Uani 1 1 d . . . . .
H36 H 0.1347 0.6682 0.6179 0.075 Uiso 1 1 calc R U . . .
N1 N 0.1911(2) 0.5109(3) 0.37029(17) 0.0510(8) Uani 1 1 d . . . . .
O1 O 0.49739(19) 0.2318(3) 0.40936(19) 0.0862(10) Uani 1 1 d . . . . .
O2 O 0.5433(2) 0.1910(3) 0.53806(17) 0.0801(9) Uani 1 1 d . . . . .
O3 O 0.3261(2) 0.1384(3) 0.4844(2) 0.1059(13) Uani 1 1 d . . . . .
O4 O 0.3443(3) 0.2266(3) 0.59695(19) 0.1121(14) Uani 1 1 d . . . . .

loop_
_atom_site_aniso_label
_atom_site_aniso_U_11
_atom_site_aniso_U_22
_atom_site_aniso_U_33
_atom_site_aniso_U_23
_atom_site_aniso_U_13
_atom_site_aniso_U_12
C1 0.077(3) 0.085(3) 0.055(3) -0.001(2) 0.007(2) 0.026(3)
C2 0.086(4) 0.103(4) 0.070(3) 0.007(3) -0.002(3) 0.027(3)
C3 0.096(4) 0.096(4) 0.051(3) 0.004(3) -0.013(3) 0.000(3)
C4 0.095(4) 0.096(4) 0.055(3) -0.019(3) 0.019(3) -0.005(3)
C5 0.063(3) 0.078(3) 0.061(3) -0.005(3) 0.011(2) 0.008(2)
C6 0.053(3) 0.055(3) 0.041(2) 0.000(2) 0.006(2) -0.005(2)
C7 0.050(2) 0.050(3) 0.048(3) 0.002(2) 0.007(2) -0.005(2)
C8 0.050(2) 0.038(2) 0.053(3) 0.0004(19) 0.012(2) -0.0032(18)
C9 0.047(2) 0.041(2) 0.036(2) 0.0005(18) 0.0052(18) -0.0063(19)
C10 0.044(2) 0.047(2) 0.044(2) 0.0010(19) 0.0102(19) 0.002(2)
C11 0.046(2) 0.049(3) 0.045(2) 0.001(2) 0.0077(19) 0.0039(19)
C12 0.046(2) 0.052(3) 0.041(2) -0.001(2) 0.0061(19) 0.001(2)
C13 0.046(2) 0.042(2) 0.039(2) -0.0022(18) 0.0056(18) -0.0059(19)
C14 0.043(2) 0.038(2) 0.047(2) 0.0020(19) 0.0050(19) -0.0021(18)
C15 0.051(2) 0.042(2) 0.052(2) 0.0005(19) 0.0018(19) 0.000(2)
C16 0.048(2) 0.040(2) 0.051(2) -0.0036(19) 0.0085(19) -0.001(2)
C17 0.059(3) 0.048(2) 0.049(2) -0.005(2) 0.004(2) 0.001(2)
C18 0.060(3) 0.051(3) 0.052(3) 0.002(2) 0.013(2) 0.000(2)
C19 0.099(4) 0.105(4) 0.095(4) 0.030(3) 0.036(3) 0.056(3)
C20 0.060(3) 0.049(3) 0.056(3) -0.011(2) 0.016(2) -0.006(2)
C21 0.262(9) 0.161(6) 0.107(4) -0.040(4) 0.107(5) -0.145(6)
C22 0.061(3) 0.070(3) 0.044(2) 0.002(2) 0.010(2) 0.008(2)
C23 0.090(4) 0.106(4) 0.044(3) -0.005(3) 0.006(2) 0.018(3)
C24 0.092(4) 0.129(5) 0.054(3) -0.017(3) -0.011(3) 0.005(4)
C25 0.072(3) 0.104(4) 0.081(4) -0.022(3) -0.003(3) -0.011(3)
C26 0.055(3) 0.078(3) 0.058(3) -0.005(2) 0.005(2) -0.009(2)
C27 0.083(4) 0.095(4) 0.105(4) 0.018(3) 0.011(3) -0.030(3)
C28 0.055(3) 0.133(5) 0.089(3) -0.014(3) 0.020(3) -0.007(3)
C29 0.076(3) 0.090(4) 0.063(3) 0.017(2) 0.027(2) 0.008(3)
C30 0.096(4) 0.073(3) 0.073(3) 0.011(3) 0.023(3) 0.024(3)
C31 0.051(3) 0.056(3) 0.042(2) 0.003(2) 0.0145(19) 0.007(2)
C32 0.057(3) 0.057(3) 0.059(3) -0.012(2) 0.018(2) 0.005(2)
C33 0.078(4) 0.073(3) 0.069(3) -0.019(3) 0.015(3) 0.007(3)
C34 0.096(4) 0.095(4) 0.066(3) -0.018(3) 0.026(3) 0.030(3)
C35 0.070(3) 0.108(4) 0.064(3) -0.005(3) 0.026(3) 0.020(3)
C36 0.057(3) 0.082(3) 0.050(3) -0.002(2) 0.014(2) 0.002(2)
N1 0.050(2) 0.059(2) 0.0406(18) -0.0026(16) 0.0042(15) -0.0016(16)
O1 0.076(2) 0.115(3) 0.071(2) 0.004(2) 0.0243(17) 0.023(2)
O2 0.083(2) 0.088(2) 0.074(2) 0.0199(17) 0.0295(17) 0.0434(19)
O3 0.135(3) 0.089(3) 0.109(3) -0.042(2) 0.060(2) -0.060(2)
O4 0.168(4) 0.109(3) 0.076(2) -0.032(2) 0.062(2) -0.080(3)

loop_
_atom_type_symbol
_atom_type_description
_atom_type_scat_dispersion_real
_atom_type_scat_dispersion_imag
_atom_type_scat_source
C C 0.0033 0.0016 'International Tables Vol C Tables 4.2.6.8 and 6.1.1.4'
H H 0.0000 0.0000 'International Tables Vol C Tables 4.2.6.8 and 6.1.1.4'
N N 0.0061 0.0033 'International Tables Vol C Tables 4.2.6.8 and 6.1.1.4'
O O 0.0106 0.0060 'International Tables Vol C Tables 4.2.6.8 and 6.1.1.4'

loop_
_geom_angle_atom_site_label_1
_geom_angle_atom_site_label_2
_geom_angle_atom_site_label_3
_geom_angle
_geom_angle_site_symmetry_1
_geom_angle_site_symmetry_3
_geom_angle_publ_flag
C2 C1 H1 119.8 . . ?
C6 C1 H1 119.8 . . ?
C6 C1 C2 120.4(4) . . ?
C1 C2 H2 119.5 . . ?
C3 C2 C1 120.9(5) . . ?
C3 C2 H2 119.5 . . ?
C2 C3 H3 120.3 . . ?
C2 C3 C4 119.5(4) . . ?
C4 C3 H3 120.3 . . ?
C3 C4 H4 119.6 . . ?
C3 C4 C5 120.8(4) . . ?
C5 C4 H4 119.6 . . ?
C4 C5 H5 119.9 . . ?
C4 C5 C6 120.1(4) . . ?
C6 C5 H5 119.9 . . ?
C1 C6 C5 118.2(4) . . ?
C1 C6 C7 121.1(4) . . ?
C5 C6 C7 120.7(4) . . ?
C8 C7 C6 177.7(4) . . ?
C7 C8 C9 177.8(4) . . ?
C10 C9 C8 122.0(3) . . ?
C14 C9 C8 118.9(3) . . ?
C14 C9 C10 118.9(3) . . ?
C9 C10 C31 121.5(3) . . ?
C11 C10 C9 118.6(3) . . ?
C11 C10 C31 120.0(3) . . ?
C10 C11 H11 118.2 . . ?
C10 C11 C12 123.5(3) . . ?
C12 C11 H11 118.2 . . ?
C11 C12 N1 124.2(3) . . ?
C13 C12 C11 116.7(3) . . ?
C13 C12 N1 119.1(3) . . ?
C12 C13 C17 129.4(3) . . ?
C14 C13 C12 121.3(3) . . ?
C14 C13 C17 109.3(3) . . ?
C9 C14 C15 127.8(3) . . ?
C13 C14 C9 121.0(3) . . ?
C13 C14 C15 111.1(3) . . ?
C14 C15 H15A 111.2 . . ?
C14 C15 H15B 111.2 . . ?
C14 C15 C16 102.7(3) . . ?
H15A C15 H15B 109.1 . . ?
C16 C15 H15A 111.2 . . ?
C16 C15 H15B 111.2 . . ?
C17 C16 C15 104.1(3) . . ?
C18 C16 C15 112.9(3) . . ?
C18 C16 C17 112.5(3) . . ?
C18 C16 C20 106.0(3) . . ?
C20 C16 C15 113.1(3) . . ?
C20 C16 C17 108.4(3) . . ?
C13 C17 C16 102.7(3) . . ?
C13 C17 H17A 111.2 . . ?
C13 C17 H17B 111.2 . . ?
C16 C17 H17A 111.2 . . ?
C16 C17 H17B 111.2 . . ?
H17A C17 H17B 109.1 . . ?
O1 C18 C16 125.3(4) . . ?
O1 C18 O2 123.1(4) . . ?
O2 C18 C16 111.6(3) . . ?
H19A C19 H19B 109.5 . . ?
H19A C19 H19C 109.5 . . ?
H19B C19 H19C 109.5 . . ?
O2 C19 H19A 109.5 . . ?
O2 C19 H19B 109.5 . . ?
O2 C19 H19C 109.5 . . ?
O3 C20 C16 122.0(4) . . ?
O3 C20 O4 121.9(4) . . ?
O4 C20 C16 116.1(4) . . ?
H21A C21 H21B 109.5 . . ?
H21A C21 H21C 109.5 . . ?
H21B C21 H21C 109.5 . . ?
O4 C21 H21A 109.5 . . ?
O4 C21 H21B 109.5 . . ?
O4 C21 H21C 109.5 . . ?
C23 C22 C29 108.0(3) . . ?
C23 C22 C30 109.8(3) . . ?
C29 C22 C30 107.6(4) . . ?
N1 C22 C23 107.5(3) . . ?
N1 C22 C29 108.1(3) . . ?
N1 C22 C30 115.6(3) . . ?
C22 C23 H23A 108.9 . . ?
C22 C23 H23B 108.9 . . ?
H23A C23 H23B 107.8 . . ?
C24 C23 C22 113.2(4) . . ?
C24 C23 H23A 108.9 . . ?
C24 C23 H23B 108.9 . . ?
C23 C24 H24A 110.0 . . ?
C23 C24 H24B 110.0 . . ?
H24A C24 H24B 108.4 . . ?
C25 C24 C23 108.4(4) . . ?
C25 C24 H24A 110.0 . . ?
C25 C24 H24B 110.0 . . ?
C24 C25 H25A 108.8 . . ?
C24 C25 H25B 108.8 . . ?
C24 C25 C26 113.8(4) . . ?
H25A C25 H25B 107.7 . . ?
C26 C25 H25A 108.8 . . ?
C26 C25 H25B 108.8 . . ?
C25 C26 C28 109.4(4) . . ?
C27 C26 C25 108.2(4) . . ?
C27 C26 C28 106.9(4) . . ?
N1 C26 C25 107.4(3) . . ?
N1 C26 C27 108.9(3) . . ?
N1 C26 C28 115.8(4) . . ?
C26 C27 H27A 109.5 . . ?
C26 C27 H27B 109.5 . . ?
C26 C27 H27C 109.5 . . ?
H27A C27 H27B 109.5 . . ?
H27A C27 H27C 109.5 . . ?
H27B C27 H27C 109.5 . . ?
C26 C28 H28A 109.5 . . ?
C26 C28 H28B 109.5 . . ?
C26 C28 H28C 109.5 . . ?
H28A C28 H28B 109.5 . . ?
H28A C28 H28C 109.5 . . ?
H28B C28 H28C 109.5 . . ?
C22 C29 H29A 109.5 . . ?
C22 C29 H29B 109.5 . . ?
C22 C29 H29C 109.5 . . ?
H29A C29 H29B 109.5 . . ?
H29A C29 H29C 109.5 . . ?
H29B C29 H29C 109.5 . . ?
C22 C30 H30A 109.5 . . ?
C22 C30 H30B 109.5 . . ?
C22 C30 H30C 109.5 . . ?
H30A C30 H30B 109.5 . . ?
H30A C30 H30C 109.5 . . ?
H30B C30 H30C 109.5 . . ?
C32 C31 C10 121.8(3) . . ?
C32 C31 C36 117.8(4) . . ?
C36 C31 C10 120.4(4) . . ?
C31 C32 H32 119.6 . . ?
C33 C32 C31 120.8(4) . . ?
C33 C32 H32 119.6 . . ?
C32 C33 H33 119.6 . . ?
C34 C33 C32 120.8(4) . . ?
C34 C33 H33 119.6 . . ?
C33 C34 H34 120.2 . . ?
C35 C34 C33 119.6(4) . . ?
C35 C34 H34 120.2 . . ?
C34 C35 H35 120.1 . . ?
C34 C35 C36 119.9(4) . . ?
C36 C35 H35 120.1 . . ?
C31 C36 H36 119.5 . . ?
C35 C36 C31 121.0(4) . . ?
C35 C36 H36 119.5 . . ?
C12 N1 C22 116.1(3) . . ?
C12 N1 C26 115.5(3) . . ?
C26 N1 C22 120.3(3) . . ?
C18 O2 C19 117.0(3) . . ?
C20 O4 C21 117.0(4) . . ?

loop_
_geom_bond_atom_site_label_1
_geom_bond_atom_site_label_2
_geom_bond_distance
_geom_bond_site_symmetry_2
_geom_bond_publ_flag
C1 H1 0.9300 . ?
C1 C2 1.379(6) . ?
C1 C6 1.370(5) . ?
C2 H2 0.9300 . ?
C2 C3 1.340(6) . ?
C3 H3 0.9300 . ?
C3 C4 1.361(6) . ?
C4 H4 0.9300 . ?
C4 C5 1.371(6) . ?
C5 H5 0.9300 . ?
C5 C6 1.382(5) . ?
C6 C7 1.429(5) . ?
C7 C8 1.192(5) . ?
C8 C9 1.447(5) . ?
C9 C10 1.408(5) . ?
C9 C14 1.396(5) . ?
C10 C11 1.391(5) . ?
C10 C31 1.490(5) . ?
C11 H11 0.9300 . ?
C11 C12 1.400(5) . ?
C12 C13 1.393(5) . ?
C12 N1 1.439(4) . ?
C13 C14 1.395(5) . ?
C13 C17 1.518(5) . ?
C14 C15 1.501(5) . ?
C15 H15A 0.9700 . ?
C15 H15B 0.9700 . ?
C15 C16 1.546(5) . ?
C16 C17 1.544(5) . ?
C16 C18 1.505(5) . ?
C16 C20 1.511(5) . ?
C17 H17A 0.9700 . ?
C17 H17B 0.9700 . ?
C18 O1 1.192(4) . ?
C18 O2 1.315(4) . ?
C19 H19A 0.9600 . ?
C19 H19B 0.9600 . ?
C19 H19C 0.9600 . ?
C19 O2 1.441(5) . ?
C20 O3 1.191(4) . ?
C20 O4 1.277(4) . ?
C21 H21A 0.9600 . ?
C21 H21B 0.9600 . ?
C21 H21C 0.9600 . ?
C21 O4 1.461(5) . ?
C22 C23 1.529(5) . ?
C22 C29 1.531(6) . ?
C22 C30 1.538(6) . ?
C22 N1 1.497(5) . ?
C23 H23A 0.9700 . ?
C23 H23B 0.9700 . ?
C23 C24 1.519(6) . ?
C24 H24A 0.9700 . ?
C24 H24B 0.9700 . ?
C24 C25 1.511(7) . ?
C25 H25A 0.9700 . ?
C25 H25B 0.9700 . ?
C25 C26 1.532(5) . ?
C26 C27 1.522(6) . ?
C26 C28 1.547(6) . ?
C26 N1 1.492(5) . ?
C27 H27A 0.9600 . ?
C27 H27B 0.9600 . ?
C27 H27C 0.9600 . ?
C28 H28A 0.9600 . ?
C28 H28B 0.9600 . ?
C28 H28C 0.9600 . ?
C29 H29A 0.9600 . ?
C29 H29B 0.9600 . ?
C29 H29C 0.9600 . ?
C30 H30A 0.9600 . ?
C30 H30B 0.9600 . ?
C30 H30C 0.9600 . ?
C31 C32 1.382(5) . ?
C31 C36 1.391(5) . ?
C32 H32 0.9300 . ?
C32 C33 1.375(5) . ?
C33 H33 0.9300 . ?
C33 C34 1.369(6) . ?
C34 H34 0.9300 . ?
C34 C35 1.370(6) . ?
C35 H35 0.9300 . ?
C35 C36 1.384(6) . ?
C36 H36 0.9300 . ?

loop_
_geom_torsion_atom_site_label_1
_geom_torsion_atom_site_label_2
_geom_torsion_atom_site_label_3
_geom_torsion_atom_site_label_4
_geom_torsion
_geom_torsion_site_symmetry_1
_geom_torsion_site_symmetry_2
_geom_torsion_site_symmetry_3
_geom_torsion_site_symmetry_4
_geom_torsion_publ_flag
C1 C2 C3 C4 -0.3(8) . . . . ?
C2 C1 C6 C5 -1.8(7) . . . . ?
C2 C1 C6 C7 177.8(4) . . . . ?
C2 C3 C4 C5 -0.8(8) . . . . ?
C3 C4 C5 C6 0.6(7) . . . . ?
C4 C5 C6 C1 0.7(6) . . . . ?
C4 C5 C6 C7 -178.9(4) . . . . ?
C6 C1 C2 C3 1.7(8) . . . . ?
C8 C9 C10 C11 -176.0(3) . . . . ?
C8 C9 C10 C31 3.2(5) . . . . ?
C8 C9 C14 C13 176.2(3) . . . . ?
C8 C9 C14 C15 -0.8(5) . . . . ?
C9 C10 C11 C12 0.4(5) . . . . ?
C9 C10 C31 C32 49.6(5) . . . . ?
C9 C10 C31 C36 -131.2(4) . . . . ?
C9 C14 C15 C16 159.2(3) . . . . ?
C10 C9 C14 C13 0.1(5) . . . . ?
C10 C9 C14 C15 -176.9(3) . . . . ?
C10 C11 C12 C13 -0.6(5) . . . . ?
C10 C11 C12 N1 176.9(3) . . . . ?
C10 C31 C32 C33 178.8(4) . . . . ?
C10 C31 C36 C35 -178.1(4) . . . . ?
C11 C10 C31 C32 -131.1(4) . . . . ?
C11 C10 C31 C36 48.0(5) . . . . ?
C11 C12 C13 C14 0.6(5) . . . . ?
C11 C12 C13 C17 178.8(3) . . . . ?
C11 C12 N1 C22 78.9(4) . . . . ?
C11 C12 N1 C26 -70.0(5) . . . . ?
C12 C13 C14 C9 -0.4(5) . . . . ?
C12 C13 C14 C15 177.0(3) . . . . ?
C12 C13 C17 C16 -158.0(4) . . . . ?
C13 C12 N1 C22 -103.7(4) . . . . ?
C13 C12 N1 C26 107.5(4) . . . . ?
C13 C14 C15 C16 -18.0(4) . . . . ?
C14 C9 C10 C11 -0.1(5) . . . . ?
C14 C9 C10 C31 179.2(3) . . . . ?
C14 C13 C17 C16 20.3(4) . . . . ?
C14 C15 C16 C17 29.7(4) . . . . ?
C14 C15 C16 C18 151.9(3) . . . . ?
C14 C15 C16 C20 -87.8(3) . . . . ?
C15 C16 C17 C13 -30.5(4) . . . . ?
C15 C16 C18 O1 -123.4(4) . . . . ?
C15 C16 C18 O2 55.7(4) . . . . ?
C15 C16 C20 O3 -179.4(4) . . . . ?
C15 C16 C20 O4 2.8(5) . . . . ?
C16 C18 O2 C19 178.0(4) . . . . ?
C16 C20 O4 C21 178.3(5) . . . . ?
C17 C13 C14 C9 -178.9(3) . . . . ?
C17 C13 C14 C15 -1.4(4) . . . . ?
C17 C16 C18 O1 -5.9(6) . . . . ?
C17 C16 C18 O2 173.1(3) . . . . ?
C17 C16 C20 O3 65.7(5) . . . . ?
C17 C16 C20 O4 -112.1(4) . . . . ?
C18 C16 C17 C13 -153.0(3) . . . . ?
C18 C16 C20 O3 -55.2(5) . . . . ?
C18 C16 C20 O4 127.0(4) . . . . ?
C20 C16 C17 C13 90.2(3) . . . . ?
C20 C16 C18 O1 112.3(5) . . . . ?
C20 C16 C18 O2 -68.7(4) . . . . ?
C22 C23 C24 C25 -58.7(5) . . . . ?
C23 C22 N1 C12 162.3(3) . . . . ?
C23 C22 N1 C26 -50.4(4) . . . . ?
C23 C24 C25 C26 58.4(5) . . . . ?
C24 C25 C26 C27 -169.5(4) . . . . ?
C24 C25 C26 C28 74.3(5) . . . . ?
C24 C25 C26 N1 -52.1(5) . . . . ?
C25 C26 N1 C12 -162.7(3) . . . . ?
C25 C26 N1 C22 49.8(5) . . . . ?
C27 C26 N1 C12 -45.8(5) . . . . ?
C27 C26 N1 C22 166.8(3) . . . . ?
C28 C26 N1 C12 74.7(4) . . . . ?
C28 C26 N1 C22 -72.8(4) . . . . ?
C29 C22 C23 C24 169.2(4) . . . . ?
C29 C22 N1 C12 46.0(4) . . . . ?
C29 C22 N1 C26 -166.7(3) . . . . ?
C30 C22 C23 C24 -73.8(5) . . . . ?
C30 C22 N1 C12 -74.7(4) . . . . ?
C30 C22 N1 C26 72.6(5) . . . . ?
C31 C10 C11 C12 -178.9(3) . . . . ?
C31 C32 C33 C34 -0.4(6) . . . . ?
C32 C31 C36 C35 1.1(6) . . . . ?
C32 C33 C34 C35 0.5(7) . . . . ?
C33 C34 C35 C36 0.2(7) . . . . ?
C34 C35 C36 C31 -1.1(6) . . . . ?
C36 C31 C32 C33 -0.4(6) . . . . ?
N1 C12 C13 C14 -177.0(3) . . . . ?
N1 C12 C13 C17 1.1(6) . . . . ?
N1 C22 C23 C24 52.8(5) . . . . ?
O1 C18 O2 C19 -2.9(6) . . . . ?
O3 C20 O4 C21 0.5(7) . . . . ?
